data_4324954
loop_
_publ_author_name
'Caroline M. Knapp'
'Charlotte S. Jackson'
'Joseph S. Large'
'Amber L. Thompson'
'Jose M. Goicoechea'

_publ_contact_author 'Jos\'e M. Goicoechea'
_publ_contact_author_email jose.goicoechea@chem.ox.ac.uk
_publ_contact_author_fax '+44 1865 272690'
_publ_contact_author_phone '+44 1865 275961'
_publ_section_title
;
 Heteroatomic Molecular Clusters Derived from Group 15 Zintl Ion Cages:
 Synthesis and Isolation of [M2(HP7)2]2- (M = Ag, Au), Two Novel Cluster
 Anions Exhibiting Metallophilic Interactions
;
_journal_name_full 'Inorganic Chemistry'
_journal_page_first 4021
_journal_page_last 4028
_journal_paper_doi 10.1021/ic102516g
_journal_volume 50
_journal_year 2011
_chemical_formula_moiety '2(C18 H36 K N2 O6), Ag2 H2 P14'
_chemical_formula_sum 'C36 H74 Ag2 K2 N4 O12 P14'
_chemical_formula_weight 1482.56
_space_group_IT_number 14
_symmetry_cell_setting monoclinic
_symmetry_space_group_name_Hall '-P 2ybc'
_symmetry_space_group_name_H-M 'P 1 21/c 1'
_atom_sites_solution_hydrogens geom
_atom_sites_solution_primary direct
_audit_creation_date 10-05-21
_audit_creation_method CRYSTALS_ver_14.06
_cell_angle_alpha 90
_cell_angle_beta 92.3363(5)
_cell_angle_gamma 90
_cell_formula_units_Z 2
_cell_length_a 10.7536(1)
_cell_length_b 27.0054(2)
_cell_length_c 10.6651(1)
_cell_measurement_reflns_used 58107
_cell_measurement_temperature 150
_cell_measurement_theta_max 27
_cell_measurement_theta_min 5
_cell_volume 3094.63(5)
_computing_cell_refinement 'DENZO/SCALEPACK (Otwinowski & Minor, 1997)'
_computing_data_collection 'COLLECT (Nonius, 2001).'
_computing_data_reduction 'DENZO/SCALEPACK (Otwinowski & Minor, 1997)'
_computing_molecular_graphics 'CAMERON (Watkin et al., 1996)'
_computing_publication_material 'CRYSTALS (Betteridge et al., 2003)'
_computing_structure_refinement 'CRYSTALS (Betteridge et al., 2003)'
_computing_structure_solution 'SHELXS 86 (Sheldrick, 1986)'
_diffrn_ambient_temperature 150
_diffrn_measured_fraction_theta_full 0.993
_diffrn_measured_fraction_theta_max 0.993
_diffrn_measurement_device Area
_diffrn_measurement_device_type 'Nonius KappaCCD'
_diffrn_measurement_method \w
_diffrn_radiation_monochromator graphite
_diffrn_radiation_type 'Mo K\a'
_diffrn_radiation_wavelength 0.71073
_diffrn_reflns_av_R_equivalents 0.029
_diffrn_reflns_limit_h_max 13
_diffrn_reflns_limit_h_min -13
_diffrn_reflns_limit_k_max 34
_diffrn_reflns_limit_k_min -35
_diffrn_reflns_limit_l_max 13
_diffrn_reflns_limit_l_min -13
_diffrn_reflns_number 57032
_diffrn_reflns_theta_full 27.467
_diffrn_reflns_theta_max 27.467
_diffrn_reflns_theta_min 5.157
_diffrn_standards_number 0
_exptl_absorpt_coefficient_mu 1.182
_exptl_absorpt_correction_T_max 0.75
_exptl_absorpt_correction_T_min 0.68
_exptl_absorpt_correction_type multi-scan
_exptl_absorpt_process_details 'DENZO/SCALEPACK (Otwinowski & Minor, 1997)'
_exptl_crystal_colour clear_pale_yellow
_exptl_crystal_density_diffrn 1.591
_exptl_crystal_description block
_exptl_crystal_F_000 1512
_exptl_crystal_size_max 0.40
_exptl_crystal_size_mid 0.35
_exptl_crystal_size_min 0.24
_refine_diff_density_max 0.96
_refine_diff_density_min -0.89
_refine_ls_extinction_method none
_refine_ls_goodness_of_fit_ref 0.9505
_refine_ls_hydrogen_treatment none
_refine_ls_matrix_type full
_refine_ls_number_parameters 320
_refine_ls_number_reflns 7032
_refine_ls_number_restraints 0
_refine_ls_R_factor_all 0.0582
_refine_ls_R_factor_gt 0.0313
_refine_ls_shift/su_max 0.0006710
_refine_ls_shift/su_mean 0.0000310
_refine_ls_structure_factor_coef Fsqd
_refine_ls_weighting_details
;
 Method, part 1, Chebychev polynomial, (Watkin, 1994, Prince, 1982) 
 [weight] = 1.0/[A~0~*T~0~(x)+A~1~*T~1~(x) ... +A~n-1~]*T~n-1~(x)] 
 where A~i~ are the Chebychev coefficients listed below and x= Fcalc/Fmax 
 Method = Robust Weighting (Prince, 1982) 
 W = [weight] * [1-(deltaF/6*sigmaF)^2^]^2^ 
 A~i~ are: 
 7.76 11.2 6.42 2.69 0.570 
;
_refine_ls_weighting_scheme calc
_refine_ls_wR_factor_all 0.0783
_refine_ls_wR_factor_gt 0.0600
_refine_ls_wR_factor_ref 0.0783
_reflns_limit_h_max 13
_reflns_limit_h_min 0
_reflns_limit_k_max 0
_reflns_limit_k_min -34
_reflns_limit_l_max 13
_reflns_limit_l_min -13
_reflns_number_gt 5094
_reflns_number_total 7032
_reflns_threshold_expression I>2.0\s(I)
_oxford_diffrn_Wilson_B_factor 0.00
_oxford_diffrn_Wilson_scale 0.00
_oxford_refine_ls_r_factor_ref 0.0582
_oxford_refine_ls_scale 0.14511(4)
_oxford_reflns_number_all 7032
_oxford_reflns_threshold_expression_ref I>-3.0\s(I)
_oxford_structure_analysis_title 6272
_cod_data_source_file ic102516g_si_002_2.cif
_cod_data_source_block 1
_cod_original_sg_symbol_H-M 'P 1 21/c 1 '
_cod_original_formula_sum 'C18 H37 Ag1 K1 N2 O6 P7'
_cod_database_code 4324954

loop_
_symmetry_equiv_pos_as_xyz
x,y,z
-x,-y,-z
-x,y+1/2,-z+1/2
x,-y+1/2,z+1/2

loop_
_atom_site_label
_atom_site_type_symbol
_atom_site_fract_x
_atom_site_fract_y
_atom_site_fract_z
_atom_site_U_iso_or_equiv
_atom_site_occupancy
_atom_site_adp_type
_atom_site_refinement_flags_posn
Ag1 Ag 0.37623(2) 0.482533(9) 1.03477(3) 0.0276 1.0000 Uani .
P1 P 0.38008(8) 0.59983(3) 0.88081(8) 0.0264 1.0000 Uani .
P2 P 0.27924(8) 0.56301(3) 1.02719(9) 0.0292 1.0000 Uani .
P3 P 0.57355(8) 0.60441(3) 0.94789(8) 0.0275 1.0000 Uani .
P4 P 0.32429(12) 0.67413(4) 0.93578(10) 0.0471 1.0000 Uani .
P5 P 0.36228(9) 0.59896(4) 1.19269(8) 0.0317 1.0000 Uani .
P6 P 0.55094(8) 0.62511(3) 1.14167(9) 0.0313 1.0000 Uani .
P7 P 0.39043(8) 0.67743(3) 1.13308(9) 0.0318 1.0000 Uani .
K1 K 0.15998(6) 0.36820(3) 0.59214(6) 0.0245 1.0000 Uani .
N11 N 0.2904(2) 0.44267(11) 0.4389(3) 0.0293 1.0000 Uani .
N12 N 0.0197(3) 0.29424(10) 0.7368(3) 0.0274 1.0000 Uani .
O11 O 0.3846(2) 0.33976(10) 0.4768(2) 0.0344 1.0000 Uani .
O12 O 0.2695(2) 0.27636(9) 0.6425(3) 0.0371 1.0000 Uani .
O13 O 0.2046(2) 0.46310(9) 0.6938(2) 0.0304 1.0000 Uani .
O14 O 0.0474(2) 0.39761(9) 0.8152(2) 0.0292 1.0000 Uani .
O15 O 0.0389(2) 0.40669(9) 0.3619(2) 0.0280 1.0000 Uani .
O16 O -0.0697(2) 0.32503(8) 0.4844(2) 0.0272 1.0000 Uani .
C101 C 0.3972(3) 0.41925(16) 0.3807(3) 0.0372 1.0000 Uani .
H1011 H 0.3669 0.4026 0.3050 0.0441 1.0000 Uiso R
H1012 H 0.4552 0.4447 0.3584 0.0453 1.0000 Uiso R
C102 C 0.4648(3) 0.38130(16) 0.4605(4) 0.0390 1.0000 Uani .
H1021 H 0.4903 0.3951 0.5409 0.0466 1.0000 Uiso R
H1022 H 0.5379 0.3705 0.4177 0.0472 1.0000 Uiso R
C103 C 0.4496(3) 0.29951(15) 0.5355(4) 0.0389 1.0000 Uani .
H1031 H 0.5130 0.2875 0.4812 0.0469 1.0000 Uiso R
H1032 H 0.4889 0.3106 0.6139 0.0464 1.0000 Uiso R
C104 C 0.3607(3) 0.25875(15) 0.5607(4) 0.0413 1.0000 Uani .
H1041 H 0.4051 0.2314 0.6021 0.0502 1.0000 Uiso R
H1042 H 0.3217 0.2471 0.4824 0.0499 1.0000 Uiso R
C105 C 0.2001(4) 0.23792(13) 0.6956(4) 0.0398 1.0000 Uani .
H1051 H 0.1527 0.2205 0.6302 0.0478 1.0000 Uiso R
H1052 H 0.2570 0.2151 0.7381 0.0481 1.0000 Uiso R
C106 C 0.1138(4) 0.25958(14) 0.7894(4) 0.0382 1.0000 Uani .
H1061 H 0.1643 0.2776 0.8509 0.0456 1.0000 Uiso R
H1062 H 0.0726 0.2326 0.8311 0.0462 1.0000 Uiso R
C107 C 0.3350(3) 0.48241(15) 0.5248(4) 0.0385 1.0000 Uani .
H1071 H 0.4032 0.4687 0.5759 0.0458 1.0000 Uiso R
H1072 H 0.3656 0.5101 0.4757 0.0462 1.0000 Uiso R
C108 C 0.2390(4) 0.50150(14) 0.6105(4) 0.0372 1.0000 Uani .
H1081 H 0.1654 0.5125 0.5619 0.0445 1.0000 Uiso R
H1082 H 0.2739 0.5291 0.6588 0.0449 1.0000 Uiso R
C109 C 0.1122(3) 0.47956(13) 0.7757(3) 0.0323 1.0000 Uani .
H1091 H 0.1380 0.5103 0.8160 0.0389 1.0000 Uiso R
H1092 H 0.0350 0.4847 0.7268 0.0389 1.0000 Uiso R
C110 C 0.0942(3) 0.44107(14) 0.8742(3) 0.0327 1.0000 Uani .
H1101 H 0.0360 0.4529 0.9345 0.0386 1.0000 Uiso R
H1102 H 0.1739 0.4343 0.9171 0.0389 1.0000 Uiso R
C111 C 0.0313(3) 0.35924(14) 0.9039(3) 0.0329 1.0000 Uani .
H1111 H 0.1123 0.3474 0.9347 0.0395 1.0000 Uiso R
H1112 H -0.0141 0.3717 0.9740 0.0398 1.0000 Uiso R
C112 C -0.0427(3) 0.31827(14) 0.8406(3) 0.0327 1.0000 Uani .
H1121 H -0.1191 0.3333 0.8068 0.0389 1.0000 Uiso R
H1122 H -0.0615 0.2931 0.9026 0.0390 1.0000 Uiso R
C113 C 0.2064(3) 0.46312(14) 0.3398(3) 0.0342 1.0000 Uani .
H1131 H 0.1518 0.4867 0.3775 0.0408 1.0000 Uiso R
H1132 H 0.2547 0.4798 0.2774 0.0411 1.0000 Uiso R
C114 C 0.1255(3) 0.42465(14) 0.2748(3) 0.0314 1.0000 Uani .
H1141 H 0.1750 0.3974 0.2440 0.0381 1.0000 Uiso R
H1142 H 0.0800 0.4398 0.2045 0.0379 1.0000 Uiso R
C115 C -0.0520(3) 0.37530(13) 0.3020(3) 0.0299 1.0000 Uani .
H1151 H -0.1001 0.3937 0.2386 0.0360 1.0000 Uiso R
H1152 H -0.0100 0.3479 0.2637 0.0359 1.0000 Uiso R
C116 C -0.1373(3) 0.35607(13) 0.3984(3) 0.0315 1.0000 Uani .
H1161 H -0.2031 0.3375 0.3567 0.0377 1.0000 Uiso R
H1162 H -0.1734 0.3832 0.4433 0.0380 1.0000 Uiso R
C117 C -0.1498(3) 0.30253(13) 0.5716(3) 0.0316 1.0000 Uani .
H1171 H -0.1895 0.3280 0.6198 0.0375 1.0000 Uiso R
H1172 H -0.2122 0.2835 0.5258 0.0379 1.0000 Uiso R
C118 C -0.0737(3) 0.26826(13) 0.6569(3) 0.0347 1.0000 Uani .
H1181 H -0.0313 0.2445 0.6061 0.0416 1.0000 Uiso R
H1182 H -0.1306 0.2508 0.7093 0.0420 1.0000 Uiso R
H41 H 0.392(7) 0.704(3) 0.879(7) 0.15(3) 1.0000 Uiso .

loop_
_atom_site_aniso_label
_atom_site_aniso_U_11
_atom_site_aniso_U_22
_atom_site_aniso_U_33
_atom_site_aniso_U_23
_atom_site_aniso_U_13
_atom_site_aniso_U_12
Ag1 0.02289(11) 0.02524(12) 0.03487(13) -0.00067(11) 0.00226(9) 0.00005(10)
P1 0.0267(4) 0.0281(4) 0.0242(4) -0.0017(3) -0.0025(3) 0.0031(3)
P2 0.0263(4) 0.0255(4) 0.0355(5) -0.0012(4) 0.0004(3) -0.0012(3)
P3 0.0235(4) 0.0286(4) 0.0304(4) -0.0019(3) 0.0008(3) 0.0031(3)
P4 0.0722(8) 0.0306(5) 0.0373(6) -0.0007(4) -0.0131(5) 0.0204(5)
P5 0.0362(5) 0.0336(5) 0.0252(4) -0.0006(4) 0.0019(4) 0.0039(4)
P6 0.0284(4) 0.0331(5) 0.0316(5) -0.0067(4) -0.0080(3) 0.0045(4)
P7 0.0305(4) 0.0280(4) 0.0365(5) -0.0092(4) -0.0025(4) 0.0033(4)
K1 0.0230(3) 0.0255(3) 0.0252(3) -0.0015(3) 0.0031(2) -0.0001(3)
N11 0.0205(13) 0.0401(17) 0.0274(14) 0.0008(12) 0.0020(11) -0.0070(11)
N12 0.0299(14) 0.0285(14) 0.0236(13) 0.0004(11) -0.0010(11) -0.0031(11)
O11 0.0199(11) 0.0443(15) 0.0388(14) -0.0013(11) -0.0007(10) 0.0055(10)
O12 0.0297(13) 0.0287(13) 0.0532(16) -0.0027(11) 0.0056(11) 0.0069(10)
O13 0.0330(12) 0.0247(11) 0.0336(13) -0.0026(10) 0.0042(10) 0.0003(9)
O14 0.0313(12) 0.0331(12) 0.0232(11) -0.0078(10) 0.0018(9) -0.0033(10)
O15 0.0256(11) 0.0336(13) 0.0247(11) 0.0007(9) -0.0008(9) -0.0049(9)
O16 0.0245(11) 0.0290(12) 0.0278(12) 0.0038(9) -0.0023(9) -0.0004(9)
C101 0.0216(16) 0.058(2) 0.0326(18) 0.0038(17) 0.0087(14) -0.0033(16)
C102 0.0226(16) 0.060(3) 0.0340(19) 0.0007(17) 0.0020(14) -0.0006(16)
C103 0.0245(17) 0.050(2) 0.042(2) -0.0109(17) -0.0026(15) 0.0121(15)
C104 0.0303(18) 0.040(2) 0.053(2) -0.0149(18) -0.0074(17) 0.0117(16)
C105 0.042(2) 0.0257(18) 0.051(2) 0.0014(16) -0.0082(17) 0.0044(15)
C106 0.048(2) 0.0312(19) 0.035(2) 0.0051(15) -0.0069(16) -0.0009(16)
C107 0.0314(17) 0.040(2) 0.044(2) 0.0033(17) 0.0003(15) -0.0146(16)
C108 0.043(2) 0.0270(17) 0.041(2) -0.0036(15) -0.0042(16) -0.0094(15)
C109 0.0290(16) 0.0284(17) 0.0391(19) -0.0111(15) -0.0023(14) 0.0043(14)
C110 0.0306(18) 0.039(2) 0.0282(17) -0.0132(15) 0.0005(14) -0.0015(15)
C111 0.0323(17) 0.043(2) 0.0235(16) -0.0018(15) 0.0046(13) -0.0010(15)
C112 0.0363(18) 0.0362(19) 0.0261(17) 0.0034(14) 0.0067(14) -0.0067(15)
C113 0.0279(17) 0.0380(19) 0.037(2) 0.0083(15) 0.0015(14) -0.0057(14)
C114 0.0273(16) 0.041(2) 0.0260(16) 0.0038(14) 0.0018(13) 0.0011(14)
C115 0.0302(17) 0.0295(17) 0.0292(17) 0.0032(14) -0.0103(13) -0.0005(13)
C116 0.0225(16) 0.0342(18) 0.0370(19) 0.0031(15) -0.0088(14) -0.0004(13)
C117 0.0296(17) 0.0327(18) 0.0322(18) 0.0025(14) -0.0023(13) -0.0074(14)
C118 0.0362(19) 0.0307(18) 0.0369(19) 0.0004(15) -0.0034(15) -0.0119(15)

loop_
_atom_type_symbol
_atom_type_scat_dispersion_real
_atom_type_scat_dispersion_imag
_atom_type_scat_Cromer_Mann_a1
_atom_type_scat_Cromer_Mann_b1
_atom_type_scat_Cromer_Mann_a2
_atom_type_scat_Cromer_Mann_b2
_atom_type_scat_Cromer_Mann_a3
_atom_type_scat_Cromer_Mann_b3
_atom_type_scat_Cromer_Mann_a4
_atom_type_scat_Cromer_Mann_b4
_atom_type_scat_Cromer_Mann_c
_atom_type_scat_source
C 0.0033 0.0016 2.3100 20.8439 1.0200 10.2075 1.5886 0.5687 0.8650 51.6512 0.2156 'International Tables Vol C 4.2.6.8 and 6.1.1.4'
H 0.0000 0.0000 0.4930 10.5109 0.3229 26.1257 0.1402 3.1424 0.0408 57.7998 0.0030 'International Tables Vol C 4.2.6.8 and 6.1.1.4'
N 0.0061 0.0033 12.2126 0.0057 3.1322 9.8933 2.0125 28.9975 1.1663 0.5826 -11.5290 'International Tables Vol C 4.2.6.8 and 6.1.1.4'
O 0.0106 0.0060 3.0485 13.2771 2.2868 5.7011 1.5463 0.3239 0.8670 32.9089 0.2508 'International Tables Vol C 4.2.6.8 and 6.1.1.4'
P 0.1023 0.0942 6.4345 1.9067 4.1791 27.1570 1.7800 0.5260 1.4908 68.1645 1.1149 'International Tables Vol C 4.2.6.8 and 6.1.1.4'
K 0.2009 0.2494 8.2186 12.7949 7.4398 0.7748 1.0519 213.1870 0.8659 41.6841 1.4228 'International Tables Vol C 4.2.6.8 and 6.1.1.4'
Ag -0.8971 1.1015 19.2808 0.6446 16.6885 7.4726 4.8045 24.6605 1.0463 99.8156 5.1790 'International Tables Vol C 4.2.6.8 and 6.1.1.4'

loop_
_geom_angle_atom_site_label_1
_geom_angle_site_symmetry_1
_geom_angle_atom_site_label_2
_geom_angle_atom_site_label_3
_geom_angle_site_symmetry_3
_geom_angle
_geom_angle_publ_flag
P3 2_667 Ag1 Ag1 2_667 97.41(2) yes
P3 2_667 Ag1 P2 . 167.00(3) yes
Ag1 2_667 Ag1 P2 . 95.56(2) yes
P2 . P1 P3 . 106.72(5) yes
P2 . P1 P4 . 94.41(5) yes
P3 . P1 P4 . 97.42(5) yes
P1 . P2 Ag1 . 102.03(4) yes
P1 . P2 P5 . 100.26(5) yes
Ag1 . P2 P5 . 102.27(4) yes
P1 . P3 Ag1 2_667 100.24(4) yes
P1 . P3 P6 . 100.69(5) yes
Ag1 2_667 P3 P6 . 102.21(4) yes
P1 . P4 P7 . 102.30(5) yes
P1 . P4 H41 . 107(4) no
P7 . P4 H41 . 105(3) no
P2 . P5 P6 . 106.86(5) yes
P2 . P5 P7 . 104.37(5) yes
P6 . P5 P7 . 59.80(4) yes
P5 . P6 P3 . 106.81(5) yes
P5 . P6 P7 . 60.11(4) yes
P3 . P6 P7 . 103.96(5) yes
P5 . P7 P6 . 60.09(4) yes
P5 . P7 P4 . 101.05(5) yes
P6 . P7 P4 . 103.51(5) yes
C101 . N11 C107 . 109.5(3) yes
C101 . N11 C113 . 109.0(3) yes
C107 . N11 C113 . 110.3(3) yes
C106 . N12 C112 . 108.8(3) yes
C106 . N12 C118 . 111.1(3) yes
C112 . N12 C118 . 109.0(3) yes
C102 . O11 C103 . 111.4(3) yes
C104 . O12 C105 . 112.9(3) yes
C108 . O13 C109 . 111.2(3) yes
C110 . O14 C111 . 111.2(3) yes
C114 . O15 C115 . 111.4(2) yes
C116 . O16 C117 . 111.4(2) yes
N11 . C101 H1011 . 108.1 no
N11 . C101 H1012 . 108.7 no
H1011 . C101 H1012 . 108.9 no
N11 . C101 C102 . 115.0(3) yes
H1011 . C101 C102 . 107.1 no
H1012 . C101 C102 . 108.9 no
C101 . C102 O11 . 108.9(3) yes
C101 . C102 H1021 . 110.7 no
O11 . C102 H1021 . 110.2 no
C101 . C102 H1022 . 108.7 no
O11 . C102 H1022 . 109.1 no
H1021 . C102 H1022 . 109.2 no
O11 . C103 H1031 . 109.8 no
O11 . C103 H1032 . 109.4 no
H1031 . C103 H1032 . 109.1 no
O11 . C103 C104 . 109.6(3) yes
H1031 . C103 C104 . 109.4 no
H1032 . C103 C104 . 109.5 no
C103 . C104 O12 . 109.1(3) yes
C103 . C104 H1041 . 109.5 no
O12 . C104 H1041 . 108.2 no
C103 . C104 H1042 . 110.0 no
O12 . C104 H1042 . 110.6 no
H1041 . C104 H1042 . 109.3 no
O12 . C105 H1051 . 109.9 no
O12 . C105 H1052 . 108.7 no
H1051 . C105 H1052 . 109.4 no
O12 . C105 C106 . 109.3(3) yes
H1051 . C105 C106 . 110.2 no
H1052 . C105 C106 . 109.3 no
C105 . C106 N12 . 115.2(3) yes
C105 . C106 H1061 . 107.6 no
N12 . C106 H1061 . 107.3 no
C105 . C106 H1062 . 108.5 no
N12 . C106 H1062 . 109.4 no
H1061 . C106 H1062 . 108.7 no
N11 . C107 H1071 . 106.9 no
N11 . C107 H1072 . 109.3 no
H1071 . C107 H1072 . 109.2 no
N11 . C107 C108 . 114.5(3) yes
H1071 . C107 C108 . 108.2 no
H1072 . C107 C108 . 108.6 no
C107 . C108 O13 . 109.5(3) yes
C107 . C108 H1081 . 110.2 no
O13 . C108 H1081 . 109.1 no
C107 . C108 H1082 . 109.1 no
O13 . C108 H1082 . 109.4 no
H1081 . C108 H1082 . 109.5 no
O13 . C109 H1091 . 110.2 no
O13 . C109 H1092 . 108.5 no
H1091 . C109 H1092 . 109.9 no
O13 . C109 C110 . 109.2(3) yes
H1091 . C109 C110 . 109.1 no
H1092 . C109 C110 . 110.0 no
C109 . C110 O14 . 108.6(3) yes
C109 . C110 H1101 . 110.1 no
O14 . C110 H1101 . 109.9 no
C109 . C110 H1102 . 108.9 no
O14 . C110 H1102 . 110.1 no
H1101 . C110 H1102 . 109.3 no
O14 . C111 H1111 . 109.5 no
O14 . C111 H1112 . 109.9 no
H1111 . C111 H1112 . 109.0 no
O14 . C111 C112 . 108.4(3) yes
H1111 . C111 C112 . 111.0 no
H1112 . C111 C112 . 109.1 no
C111 . C112 N12 . 114.4(3) yes
C111 . C112 H1121 . 106.3 no
N12 . C112 H1121 . 108.1 no
C111 . C112 H1122 . 109.2 no
N12 . C112 H1122 . 108.5 no
H1121 . C112 H1122 . 110.3 no
N11 . C113 H1131 . 108.4 no
N11 . C113 H1132 . 109.7 no
H1131 . C113 H1132 . 109.3 no
N11 . C113 C114 . 113.5(3) yes
H1131 . C113 C114 . 107.3 no
H1132 . C113 C114 . 108.6 no
C113 . C114 O15 . 108.4(3) yes
C113 . C114 H1141 . 111.3 no
O15 . C114 H1141 . 110.1 no
C113 . C114 H1142 . 109.2 no
O15 . C114 H1142 . 108.9 no
H1141 . C114 H1142 . 108.9 no
O15 . C115 H1151 . 110.0 no
O15 . C115 H1152 . 108.8 no
H1151 . C115 H1152 . 110.1 no
O15 . C115 C116 . 109.0(3) yes
H1151 . C115 C116 . 109.3 no
H1152 . C115 C116 . 109.5 no
C115 . C116 O16 . 109.7(3) yes
C115 . C116 H1161 . 108.9 no
O16 . C116 H1161 . 109.8 no
C115 . C116 H1162 . 110.3 no
O16 . C116 H1162 . 109.4 no
H1161 . C116 H1162 . 108.7 no
O16 . C117 H1171 . 109.5 no
O16 . C117 H1172 . 108.9 no
H1171 . C117 H1172 . 109.6 no
O16 . C117 C118 . 109.0(3) yes
H1171 . C117 C118 . 110.7 no
H1172 . C117 C118 . 109.0 no
C117 . C118 N12 . 113.4(3) yes
C117 . C118 H1181 . 109.0 no
N12 . C118 H1181 . 108.4 no
C117 . C118 H1182 . 107.9 no
N12 . C118 H1182 . 109.4 no
H1181 . C118 H1182 . 108.8 no

loop_
_geom_bond_atom_site_label_1
_geom_bond_atom_site_label_2
_geom_bond_site_symmetry_2
_geom_bond_distance
_geom_bond_publ_flag
Ag1 P3 2_667 2.4147(9) yes
Ag1 Ag1 2_667 2.9474(5) yes
Ag1 P2 . 2.4107(9) yes
P1 P2 . 2.1771(13) yes
P1 P3 . 2.1758(12) yes
P1 P4 . 2.1813(13) yes
P2 P5 . 2.1742(13) yes
P3 P6 . 2.1641(13) yes
P4 P7 . 2.1953(14) yes
P4 H41 . 1.27(8) no
P5 P6 . 2.2363(13) yes
P5 P7 . 2.2366(13) yes
P6 P7 . 2.2298(12) yes
N11 C101 . 1.470(4) yes
N11 C107 . 1.478(5) yes
N11 C113 . 1.469(4) yes
N12 C106 . 1.472(4) yes
N12 C112 . 1.468(4) yes
N12 C118 . 1.469(4) yes
O11 C102 . 1.430(5) yes
O11 C103 . 1.424(4) yes
O12 C104 . 1.421(4) yes
O12 C105 . 1.410(5) yes
O13 C108 . 1.424(4) yes
O13 C109 . 1.421(4) yes
O14 C110 . 1.414(4) yes
O14 C111 . 1.418(4) yes
O15 C114 . 1.427(4) yes
O15 C115 . 1.425(4) yes
O16 C116 . 1.421(4) yes
O16 C117 . 1.428(4) yes
C101 H1011 . 0.969 no
C101 H1012 . 0.965 no
C101 C102 . 1.501(5) yes
C102 H1021 . 0.965 no
C102 H1022 . 0.970 no
C103 H1031 . 0.968 no
C103 H1032 . 0.969 no
C103 C104 . 1.490(6) yes
C104 H1041 . 0.976 no
C104 H1042 . 0.970 no
C105 H1051 . 0.969 no
C105 H1052 . 0.967 no
C105 C106 . 1.509(6) yes
C106 H1061 . 0.966 no
C106 H1062 . 0.971 no
C107 H1071 . 0.970 no
C107 H1072 . 0.978 no
C107 C108 . 1.498(5) yes
C108 H1081 . 0.975 no
C108 H1082 . 0.973 no
C109 H1091 . 0.970 no
C109 H1092 . 0.972 no
C109 C110 . 1.496(5) yes
C110 H1101 . 0.970 no
C110 H1102 . 0.973 no
C111 H1111 . 0.973 no
C111 H1112 . 0.969 no
C111 C112 . 1.506(5) yes
C112 H1121 . 0.973 no
C112 H1122 . 0.974 no
C113 H1131 . 0.966 no
C113 H1132 . 0.971 no
C113 C114 . 1.506(5) yes
C114 H1141 . 0.972 no
C114 H1142 . 0.969 no
C115 H1151 . 0.971 no
C115 H1152 . 0.966 no
C115 C116 . 1.499(5) yes
C116 H1161 . 0.961 no
C116 H1162 . 0.966 no
C117 H1171 . 0.968 no
C117 H1172 . 0.963 no
C117 C118 . 1.514(5) yes
C118 H1181 . 0.967 no
C118 H1182 . 0.968 no
